data_7010028
loop_
_publ_author_name
'Lee, Hyosun'
'Bridgewater, Brian M.'
'Parkin, Gerard'

_publ_section_title
;
 Influence of a [Me2Si] ansa bridge on the barrier to rotation about
 the Zr--phenyl bond and on the generation and reactivity of benzyne
 intermediates: comparison of the structures and reactivity of
 [Me2Si(C5Me4)2]Zr(Ph)X and Cp*2Zr(Ph)X (X&#x2005;=&#x2005;H, Cl, Ph)
;
_journal_issue 24
_journal_name_full 'Journal of the Chemical Society, Dalton Transactions'
_journal_page_first 4490
_journal_paper_doi 10.1039/b005117i
_journal_year 2000
_chemical_formula_sum 'C30 H40 N2 Si Zr'
_chemical_formula_weight 547.95
_chemical_name_systematic
; 
 ? 
;
_space_group_IT_number 2
_symmetry_cell_setting triclinic
_symmetry_space_group_name_Hall '-P 1'
_symmetry_space_group_name_H-M 'P -1'
_atom_sites_solution_hydrogens geom
_atom_sites_solution_primary direct
_atom_sites_solution_secondary difmap
_audit_creation_method SHELXL-97
_cell_angle_alpha 83.5780(10)
_cell_angle_beta 78.9870(10)
_cell_angle_gamma 74.4950(10)
_cell_formula_units_Z 2
_cell_length_a 9.4411(5)
_cell_length_b 10.2964(6)
_cell_length_c 14.6641(8)
_cell_measurement_temperature 223(2)
_cell_volume 1345.53(13)
_computing_cell_refinement 'Bruker SMART'
_computing_data_collection 'Bruker SMART'
_computing_data_reduction 'Bruker SHELXTL'
_computing_molecular_graphics 'Bruker SHELXTL'
_computing_publication_material 'Bruker SHELXTL'
_computing_structure_refinement 'SHELXL-97 (Sheldrick, 1997)'
_computing_structure_solution 'SHELXS-97 (Sheldrick, 1990)'
_diffrn_ambient_temperature 223(2)
_diffrn_measured_fraction_theta_full 0.903
_diffrn_measured_fraction_theta_max 0.903
_diffrn_measurement_device_type 'CCD area detector'
_diffrn_measurement_method 'phi and omega scans'
_diffrn_radiation_monochromator graphite
_diffrn_radiation_source 'fine-focus sealed tube'
_diffrn_radiation_type MoK\a
_diffrn_radiation_wavelength 0.71073
_diffrn_reflns_av_R_equivalents 0.0163
_diffrn_reflns_av_sigmaI/netI 0.0306
_diffrn_reflns_limit_h_max 6
_diffrn_reflns_limit_h_min -12
_diffrn_reflns_limit_k_max 13
_diffrn_reflns_limit_k_min -12
_diffrn_reflns_limit_l_max 17
_diffrn_reflns_limit_l_min -18
_diffrn_reflns_number 10239
_diffrn_reflns_theta_full 28.21
_diffrn_reflns_theta_max 28.21
_diffrn_reflns_theta_min 1.42
_exptl_absorpt_coefficient_mu 0.474
_exptl_absorpt_correction_T_max 0.9541
_exptl_absorpt_correction_T_min 0.9112
_exptl_absorpt_correction_type none
_exptl_crystal_density_diffrn 1.352
_exptl_crystal_density_method 'not measured'
_exptl_crystal_F_000 576
_exptl_crystal_size_max 0.20
_exptl_crystal_size_mid 0.10
_exptl_crystal_size_min 0.10
_refine_diff_density_max 1.985
_refine_diff_density_min -0.682
_refine_diff_density_rms 0.073
_refine_ls_extinction_coef 0.0000(7)
_refine_ls_extinction_expression Fc^*^=kFc[1+0.001xFc^2^\l^3^/sin(2\q)]^-1/4^
_refine_ls_extinction_method SHELXL
_refine_ls_goodness_of_fit_ref 1.069
_refine_ls_hydrogen_treatment mixed
_refine_ls_matrix_type full
_refine_ls_number_parameters 319
_refine_ls_number_reflns 5989
_refine_ls_number_restraints 0
_refine_ls_restrained_S_all 1.069
_refine_ls_R_factor_all 0.0539
_refine_ls_R_factor_gt 0.0438
_refine_ls_shift/su_max 4.365
_refine_ls_shift/su_mean 0.016
_refine_ls_structure_factor_coef Fsqd
_refine_ls_weighting_details 'calc w=1/[\s^2^(Fo^2^)+(0.0561P)^2^+1.4446P] where P=(Fo^2^+2Fc^2^)/3'
_refine_ls_weighting_scheme calc
_refine_ls_wR_factor_gt 0.1129
_refine_ls_wR_factor_ref 0.1197
_reflns_number_gt 5095
_reflns_number_total 5989
_reflns_threshold_expression >2sigma(I)
_cod_data_source_file b005117i.txt
_cod_data_source_block zrms10
_cod_depositor_comments
;
The following automatic conversions were performed:
'_symmetry_cell_setting' value 'Triclinic' changed to 'triclinic'
according to '/home/saulius/struct/CIF-dictionaries/cif_core.dic'
dictionary named 'cif_core.dic' version 2.4.1 from 2010-06-29.

Automatic conversion script
Id: cif_fix_enum 1527 2010-12-29 10:47:43Z saulius 
;
_cod_original_sg_symbol_H-M P-1
_cod_database_code 7010028

loop_
_symmetry_equiv_pos_as_xyz
'x, y, z'
'-x, -y, -z'

loop_
_atom_site_label
_atom_site_type_symbol
_atom_site_fract_x
_atom_site_fract_y
_atom_site_fract_z
_atom_site_U_iso_or_equiv
_atom_site_adp_type
_atom_site_occupancy
_atom_site_symmetry_multiplicity
_atom_site_calc_flag
_atom_site_refinement_flags
_atom_site_disorder_assembly
_atom_site_disorder_group
Zr Zr 0.74373(3) 0.70364(3) 0.753655(19) 0.03441(11) Uani 1 1 d . . .
N1 N 0.7887(4) 0.8667(3) 0.8216(2) 0.0597(8) Uani 1 1 d . . .
N2 N 0.9570(4) 0.6843(4) 0.8224(2) 0.0605(8) Uani 1 1 d . . .
H2A H 1.0361 0.6184 0.8259 0.073 Uiso 1 1 calc R . .
C11 C 0.8303(3) 0.5810(3) 0.6067(2) 0.0353(6) Uani 1 1 d . . .
C12 C 0.7262(3) 0.7049(3) 0.5815(2) 0.0389(6) Uani 1 1 d . . .
C13 C 0.7871(4) 0.8155(3) 0.5853(2) 0.0422(7) Uani 1 1 d . . .
C14 C 0.9285(4) 0.7641(3) 0.6123(2) 0.0424(7) Uani 1 1 d . . .
C15 C 0.9562(3) 0.6211(3) 0.6242(2) 0.0387(6) Uani 1 1 d . . .
C21 C 0.6938(3) 0.4732(3) 0.7774(2) 0.0352(6) Uani 1 1 d . . .
C22 C 0.5498(3) 0.5656(3) 0.8011(2) 0.0414(7) Uani 1 1 d . . .
C23 C 0.5463(4) 0.6267(3) 0.8834(2) 0.0447(7) Uani 1 1 d . . .
C24 C 0.6847(4) 0.5754(3) 0.9128(2) 0.0437(7) Uani 1 1 d . . .
C25 C 0.7749(3) 0.4802(3) 0.8492(2) 0.0383(6) Uani 1 1 d . . .
C32 C 0.5904(4) 0.7181(4) 0.5383(3) 0.0534(8) Uani 1 1 d . . .
H32A H 0.5146 0.7981 0.5591 0.080 Uiso 1 1 calc R . .
H32B H 0.5520 0.6389 0.5569 0.080 Uiso 1 1 calc R . .
H32C H 0.6170 0.7259 0.4710 0.080 Uiso 1 1 calc R . .
C33 C 0.7216(5) 0.9594(4) 0.5554(3) 0.0607(10) Uani 1 1 d . . .
H33A H 0.7609 1.0183 0.5853 0.091 Uiso 1 1 calc R . .
H33B H 0.6140 0.9804 0.5731 0.091 Uiso 1 1 calc R . .
H33C H 0.7475 0.9727 0.4884 0.091 Uiso 1 1 calc R . .
C34 C 1.0353(5) 0.8460(4) 0.6186(3) 0.0606(10) Uani 1 1 d . . .
H34A H 1.1081 0.7953 0.6564 0.091 Uiso 1 1 calc R . .
H34B H 0.9810 0.9298 0.6469 0.091 Uiso 1 1 calc R . .
H34C H 1.0860 0.8660 0.5567 0.091 Uiso 1 1 calc R . .
C35 C 1.1038(4) 0.5291(4) 0.6414(3) 0.0509(8) Uani 1 1 d . . .
H35A H 1.1683 0.5828 0.6524 0.076 Uiso 1 1 calc R . .
H35B H 1.1504 0.4773 0.5874 0.076 Uiso 1 1 calc R . .
H35C H 1.0875 0.4680 0.6955 0.076 Uiso 1 1 calc R . .
C42 C 0.4144(4) 0.5747(4) 0.7581(3) 0.0560(9) Uani 1 1 d . . .
H42A H 0.3887 0.4885 0.7683 0.084 Uiso 1 1 calc R . .
H42B H 0.4360 0.5973 0.6917 0.084 Uiso 1 1 calc R . .
H42C H 0.3315 0.6441 0.7865 0.084 Uiso 1 1 calc R . .
C43 C 0.4148(5) 0.7203(4) 0.9380(3) 0.0656(11) Uani 1 1 d . . .
H43A H 0.3354 0.7507 0.9013 0.098 Uiso 1 1 calc R . .
H43B H 0.4445 0.7976 0.9528 0.098 Uiso 1 1 calc R . .
H43C H 0.3797 0.6728 0.9953 0.098 Uiso 1 1 calc R . .
C44 C 0.7236(5) 0.6066(4) 1.0017(2) 0.0623(10) Uani 1 1 d . . .
H44A H 0.6682 0.5659 1.0546 0.093 Uiso 1 1 calc R . .
H44B H 0.6980 0.7037 1.0062 0.093 Uiso 1 1 calc R . .
H44C H 0.8297 0.5704 1.0015 0.093 Uiso 1 1 calc R . .
C45 C 0.9248(4) 0.3903(4) 0.8634(3) 0.0526(8) Uani 1 1 d . . .
H45A H 1.0012 0.4109 0.8138 0.079 Uiso 1 1 calc R . .
H45B H 0.9235 0.2965 0.8626 0.079 Uiso 1 1 calc R . .
H45C H 0.9460 0.4056 0.9229 0.079 Uiso 1 1 calc R . .
C51 C 0.9424(5) 0.2687(4) 0.6479(3) 0.0601(10) Uani 1 1 d . . .
H51A H 0.9104 0.1899 0.6775 0.090 Uiso 1 1 calc R . .
H51B H 1.0176 0.2843 0.6791 0.090 Uiso 1 1 calc R . .
H51C H 0.9839 0.2538 0.5830 0.090 Uiso 1 1 calc R . .
C52 C 0.6462(5) 0.3690(4) 0.5960(3) 0.0582(9) Uani 1 1 d . . .
H52A H 0.5590 0.4439 0.5929 0.087 Uiso 1 1 calc R . .
H52B H 0.6160 0.2922 0.6306 0.087 Uiso 1 1 calc R . .
H52C H 0.6943 0.3448 0.5335 0.087 Uiso 1 1 calc R . .
C61 C 0.5440(4) 0.8974(3) 0.7590(2) 0.0467(7) Uani 1 1 d . . .
C62 C 0.4089(4) 0.9154(4) 0.7269(3) 0.0606(10) Uani 1 1 d . . .
H62A H 0.3921 0.8420 0.7016 0.073 Uiso 1 1 calc R . .
C63 C 0.2989(5) 1.0354(5) 0.7305(4) 0.0830(15) Uani 1 1 d . . .
H63A H 0.2100 1.0423 0.7083 0.100 Uiso 1 1 calc R . .
C64 C 0.3213(6) 1.1446(6) 0.7668(5) 0.104(2) Uani 1 1 d . . .
H64A H 0.2467 1.2262 0.7704 0.124 Uiso 1 1 calc R . .
C65 C 0.4526(7) 1.1344(5) 0.7979(4) 0.0873(16) Uani 1 1 d . . .
H65A H 0.4684 1.2097 0.8214 0.105 Uiso 1 1 calc R . .
C66 C 0.5632(4) 1.0122(4) 0.7946(3) 0.0565(9) Uani 1 1 d . . .
C71 C 0.7473(8) 1.1029(6) 0.8523(5) 0.106(2) Uani 1 1 d . . .
H71A H 0.8426 1.0877 0.8681 0.128 Uiso 1 1 calc R . .
H71B H 0.6827 1.1900 0.8540 0.128 Uiso 1 1 calc R . .
C72 C 0.7039(6) 1.0007(4) 0.8272(3) 0.0685(11) Uani 1 1 d . . .
C81 C 0.9883(6) 0.8620(6) 0.9131(4) 0.0909(16) Uani 1 1 d . . .
H81A H 1.0591 0.7912 0.9422 0.136 Uiso 1 1 calc R . .
H81B H 0.9122 0.9094 0.9608 0.136 Uiso 1 1 calc R . .
H81C H 1.0398 0.9250 0.8760 0.136 Uiso 1 1 calc R . .
C82 C 0.9179(5) 0.8018(4) 0.8524(3) 0.0573(9) Uani 1 1 d . . .
Si Si 0.77905(10) 0.41947(8) 0.65563(6) 0.03820(19) Uani 1 1 d . . .

loop_
_atom_site_aniso_label
_atom_site_aniso_U_11
_atom_site_aniso_U_22
_atom_site_aniso_U_33
_atom_site_aniso_U_23
_atom_site_aniso_U_13
_atom_site_aniso_U_12
Zr 0.03769(16) 0.02881(15) 0.03539(16) -0.00395(10) -0.00488(11) -0.00622(10)
N1 0.065(2) 0.065(2) 0.0571(19) -0.0104(15) -0.0156(15) -0.0228(16)
N2 0.0550(18) 0.065(2) 0.065(2) -0.0041(16) -0.0185(15) -0.0158(15)
C11 0.0375(14) 0.0349(14) 0.0328(14) -0.0057(11) -0.0068(11) -0.0056(11)
C12 0.0415(15) 0.0386(15) 0.0356(14) -0.0001(12) -0.0114(12) -0.0058(12)
C13 0.0515(18) 0.0372(15) 0.0351(15) 0.0015(12) -0.0031(13) -0.0111(13)
C14 0.0472(17) 0.0448(17) 0.0370(15) -0.0052(13) 0.0007(13) -0.0190(14)
C15 0.0357(14) 0.0435(16) 0.0364(15) -0.0063(12) -0.0042(12) -0.0089(12)
C21 0.0383(14) 0.0292(13) 0.0405(15) 0.0004(11) -0.0119(12) -0.0103(11)
C22 0.0360(15) 0.0404(16) 0.0487(17) 0.0031(13) -0.0088(13) -0.0128(12)
C23 0.0452(17) 0.0426(17) 0.0433(17) -0.0010(13) 0.0012(13) -0.0129(13)
C24 0.0556(19) 0.0435(17) 0.0342(15) -0.0002(12) -0.0065(13) -0.0179(14)
C25 0.0426(15) 0.0345(14) 0.0398(15) 0.0037(12) -0.0128(12) -0.0116(12)
C32 0.0529(19) 0.054(2) 0.055(2) 0.0036(16) -0.0257(16) -0.0067(16)
C33 0.081(3) 0.0402(18) 0.054(2) 0.0091(16) -0.0054(19) -0.0122(17)
C34 0.064(2) 0.063(2) 0.063(2) -0.0086(18) 0.0028(18) -0.0375(19)
C35 0.0348(16) 0.060(2) 0.057(2) -0.0090(16) -0.0087(14) -0.0072(14)
C42 0.0373(17) 0.063(2) 0.070(2) 0.0029(18) -0.0154(16) -0.0138(15)
C43 0.059(2) 0.064(2) 0.061(2) -0.0105(19) 0.0156(18) -0.0098(19)
C44 0.087(3) 0.066(2) 0.0387(18) -0.0050(17) -0.0098(18) -0.028(2)
C45 0.054(2) 0.0502(19) 0.054(2) 0.0023(16) -0.0261(16) -0.0055(15)
C51 0.072(2) 0.0367(17) 0.064(2) -0.0113(16) -0.0132(19) 0.0050(16)
C52 0.071(2) 0.057(2) 0.060(2) -0.0118(17) -0.0233(19) -0.0283(19)
C61 0.0461(17) 0.0391(16) 0.0454(17) -0.0010(13) -0.0011(14) 0.0002(13)
C62 0.0466(19) 0.055(2) 0.070(2) 0.0019(18) -0.0142(17) 0.0039(16)
C63 0.059(3) 0.075(3) 0.098(4) -0.004(3) -0.023(2) 0.018(2)
C64 0.086(4) 0.072(3) 0.123(5) -0.013(3) -0.022(3) 0.039(3)
C65 0.109(4) 0.051(2) 0.085(3) -0.021(2) -0.009(3) 0.011(2)
C66 0.064(2) 0.0455(19) 0.050(2) -0.0067(15) -0.0033(17) -0.0004(16)
C71 0.142(5) 0.075(3) 0.116(5) -0.035(3) -0.019(4) -0.041(4)
C72 0.094(3) 0.052(2) 0.060(2) -0.0178(18) 0.000(2) -0.023(2)
C81 0.104(4) 0.100(4) 0.094(4) -0.015(3) -0.052(3) -0.040(3)
C82 0.071(2) 0.060(2) 0.0486(19) -0.0082(17) -0.0068(17) -0.0297(19)
Si 0.0443(4) 0.0313(4) 0.0418(4) -0.0060(3) -0.0146(4) -0.0078(3)

loop_
_atom_type_symbol
_atom_type_description
_atom_type_scat_dispersion_real
_atom_type_scat_dispersion_imag
_atom_type_scat_source
C C 0.0033 0.0016 'International Tables Vol C Tables 4.2.6.8 and 6.1.1.4'
H H 0.0000 0.0000 'International Tables Vol C Tables 4.2.6.8 and 6.1.1.4'
N N 0.0061 0.0033 'International Tables Vol C Tables 4.2.6.8 and 6.1.1.4'
Zr Zr -2.9673 0.5597 'International Tables Vol C Tables 4.2.6.8 and 6.1.1.4'
Si Si 0.0817 0.0704 'International Tables Vol C Tables 4.2.6.8 and 6.1.1.4'

loop_
_geom_angle_atom_site_label_1
_geom_angle_atom_site_label_2
_geom_angle_atom_site_label_3
_geom_angle
_geom_angle_site_symmetry_1
_geom_angle_site_symmetry_3
_geom_angle_publ_flag
N1 Zr C61 68.66(13) . . ?
N1 Zr N2 54.68(12) . . ?
C61 Zr N2 123.22(13) . . ?
N1 Zr C11 140.06(11) . . ?
C61 Zr C11 119.09(11) . . ?
N2 Zr C11 107.24(11) . . ?
N1 Zr C21 145.26(11) . . ?
C61 Zr C21 119.96(11) . . ?
N2 Zr C21 105.67(11) . . ?
C11 Zr C21 68.89(10) . . ?
N1 Zr C15 109.75(11) . . ?
C61 Zr C15 130.60(11) . . ?
N2 Zr C15 77.09(11) . . ?
C11 Zr C15 33.11(9) . . ?
C21 Zr C15 89.82(10) . . ?
N1 Zr C25 114.15(11) . . ?
C61 Zr C25 131.31(11) . . ?
N2 Zr C25 75.43(11) . . ?
C11 Zr C25 90.18(10) . . ?
C21 Zr C25 32.97(9) . . ?
C15 Zr C25 95.65(10) . . ?
N1 Zr C22 131.76(12) . . ?
C61 Zr C22 87.36(11) . . ?
N2 Zr C22 126.77(11) . . ?
C11 Zr C22 88.11(10) . . ?
C21 Zr C22 32.99(10) . . ?
C15 Zr C22 117.42(11) . . ?
C25 Zr C22 53.33(10) . . ?
N1 Zr C12 126.15(11) . . ?
C61 Zr C12 86.29(11) . . ?
N2 Zr C12 128.87(11) . . ?
C11 Zr C12 33.17(9) . . ?
C21 Zr C12 88.59(10) . . ?
C15 Zr C12 53.65(9) . . ?
C25 Zr C12 118.02(10) . . ?
C22 Zr C12 91.33(10) . . ?
N1 Zr C14 85.81(11) . . ?
C61 Zr C14 102.21(11) . . ?
N2 Zr C14 78.71(11) . . ?
C11 Zr C14 54.46(10) . . ?
C21 Zr C14 120.91(10) . . ?
C15 Zr C14 32.37(10) . . ?
C25 Zr C14 126.32(10) . . ?
C22 Zr C14 141.46(10) . . ?
C12 Zr C14 52.92(10) . . ?
N1 Zr C24 91.55(11) . . ?
C61 Zr C24 103.04(11) . . ?
N2 Zr C24 76.82(11) . . ?
C11 Zr C24 120.88(10) . . ?
C21 Zr C24 54.18(10) . . ?
C15 Zr C24 126.18(10) . . ?
C25 Zr C24 32.11(10) . . ?
C22 Zr C24 52.67(10) . . ?
C12 Zr C24 141.49(10) . . ?
C14 Zr C24 151.67(11) . . ?
N1 Zr C13 94.90(12) . . ?
C61 Zr C13 77.53(11) . . ?
N2 Zr C13 108.63(11) . . ?
C11 Zr C13 54.20(10) . . ?
C21 Zr C13 119.58(10) . . ?
C15 Zr C13 53.11(10) . . ?
C25 Zr C13 144.16(10) . . ?
C22 Zr C13 120.86(10) . . ?
C12 Zr C13 31.79(10) . . ?
C14 Zr C13 31.59(10) . . ?
C24 Zr C13 173.24(10) . . ?
C82 N1 C72 131.4(4) . . ?
C82 N1 Zr 101.4(2) . . ?
C72 N1 Zr 127.2(3) . . ?
C82 N2 Zr 96.8(3) . . ?
C15 C11 C12 105.5(3) . . ?
C15 C11 Si 124.7(2) . . ?
C12 C11 Si 125.1(2) . . ?
C15 C11 Zr 73.88(16) . . ?
C12 C11 Zr 75.39(16) . . ?
Si C11 Zr 96.93(12) . . ?
C13 C12 C11 109.1(3) . . ?
C13 C12 C32 122.7(3) . . ?
C11 C12 C32 127.0(3) . . ?
C13 C12 Zr 76.11(18) . . ?
C11 C12 Zr 71.45(16) . . ?
C32 C12 Zr 128.6(2) . . ?
C14 C13 C12 108.0(3) . . ?
C14 C13 C33 125.7(3) . . ?
C12 C13 C33 125.9(3) . . ?
C14 C13 Zr 72.86(17) . . ?
C12 C13 Zr 72.10(17) . . ?
C33 C13 Zr 126.1(2) . . ?
C13 C14 C15 108.1(3) . . ?
C13 C14 C34 125.4(3) . . ?
C15 C14 C34 126.3(3) . . ?
C13 C14 Zr 75.55(17) . . ?
C15 C14 Zr 71.58(17) . . ?
C34 C14 Zr 122.8(2) . . ?
C14 C15 C11 109.3(3) . . ?
C14 C15 C35 123.6(3) . . ?
C11 C15 C35 126.7(3) . . ?
C14 C15 Zr 76.05(17) . . ?
C11 C15 Zr 73.01(16) . . ?
C35 C15 Zr 122.9(2) . . ?
C25 C21 C22 105.3(3) . . ?
C25 C21 Si 125.7(2) . . ?
C22 C21 Si 124.2(2) . . ?
C25 C21 Zr 74.22(16) . . ?
C22 C21 Zr 75.14(16) . . ?
Si C21 Zr 96.49(12) . . ?
C23 C22 C21 109.0(3) . . ?
C23 C22 C42 124.3(3) . . ?
C21 C22 C42 125.6(3) . . ?
C23 C22 Zr 76.25(18) . . ?
C21 C22 Zr 71.87(16) . . ?
C42 C22 Zr 127.9(2) . . ?
C24 C23 C22 108.4(3) . . ?
C24 C23 C43 123.9(3) . . ?
C22 C23 C43 127.4(3) . . ?
C24 C23 Zr 73.50(18) . . ?
C22 C23 Zr 72.05(17) . . ?
C43 C23 Zr 125.0(2) . . ?
C23 C24 C25 107.9(3) . . ?
C23 C24 C44 125.4(3) . . ?
C25 C24 C44 126.5(3) . . ?
C23 C24 Zr 75.22(18) . . ?
C25 C24 Zr 71.75(17) . . ?
C44 C24 Zr 123.4(2) . . ?
C24 C25 C21 109.3(3) . . ?
C24 C25 C45 123.9(3) . . ?
C21 C25 C45 126.4(3) . . ?
C24 C25 Zr 76.14(17) . . ?
C21 C25 Zr 72.81(16) . . ?
C45 C25 Zr 123.1(2) . . ?
C62 C61 C66 115.4(3) . . ?
C62 C61 Zr 127.6(3) . . ?
C66 C61 Zr 116.9(3) . . ?
C63 C62 C61 123.5(4) . . ?
C64 C63 C62 119.3(5) . . ?
C65 C64 C63 120.0(4) . . ?
C64 C65 C66 120.3(5) . . ?
C65 C66 C61 121.4(4) . . ?
C65 C66 C72 120.7(4) . . ?
C61 C66 C72 117.9(3) . . ?
C71 C72 N1 125.8(5) . . ?
C71 C72 C66 125.5(5) . . ?
N1 C72 C66 108.5(3) . . ?
N2 C82 N1 106.9(3) . . ?
N2 C82 C81 129.5(4) . . ?
N1 C82 C81 123.5(4) . . ?
N2 C82 Zr 56.7(2) . . ?
N1 C82 Zr 50.41(19) . . ?
C81 C82 Zr 171.5(3) . . ?
C52 Si C51 103.18(19) . . ?
C52 Si C11 115.26(16) . . ?
C51 Si C11 113.21(17) . . ?
C52 Si C21 112.76(16) . . ?
C51 Si C21 115.38(16) . . ?
C11 Si C21 97.62(13) . . ?

loop_
_geom_bond_atom_site_label_1
_geom_bond_atom_site_label_2
_geom_bond_distance
_geom_bond_site_symmetry_2
_geom_bond_publ_flag
Zr N1 2.216(3) . ?
Zr C61 2.348(3) . ?
Zr N2 2.372(3) . ?
Zr C11 2.508(3) . ?
Zr C21 2.514(3) . ?
Zr C15 2.519(3) . ?
Zr C25 2.533(3) . ?
Zr C22 2.557(3) . ?
Zr C12 2.560(3) . ?
Zr C14 2.577(3) . ?
Zr C24 2.589(3) . ?
Zr C13 2.611(3) . ?
N1 C82 1.359(5) . ?
N1 C72 1.400(5) . ?
N2 C82 1.269(5) . ?
C11 C15 1.432(4) . ?
C11 C12 1.447(4) . ?
C11 Si 1.883(3) . ?
C12 C13 1.417(5) . ?
C12 C32 1.504(4) . ?
C13 C14 1.412(5) . ?
C13 C33 1.496(4) . ?
C14 C15 1.422(4) . ?
C14 C34 1.498(5) . ?
C15 C35 1.509(4) . ?
C21 C25 1.432(4) . ?
C21 C22 1.441(4) . ?
C21 Si 1.891(3) . ?
C22 C23 1.413(5) . ?
C22 C42 1.507(4) . ?
C23 C24 1.402(5) . ?
C23 C43 1.505(5) . ?
C24 C25 1.418(4) . ?
C24 C44 1.510(5) . ?
C25 C45 1.508(4) . ?
C51 Si 1.869(4) . ?
C52 Si 1.865(3) . ?
C61 C62 1.402(5) . ?
C61 C66 1.411(5) . ?
C62 C63 1.384(5) . ?
C63 C64 1.377(8) . ?
C64 C65 1.376(8) . ?
C65 C66 1.403(6) . ?
C66 C72 1.467(6) . ?
C71 C72 1.337(6) . ?
C81 C82 1.480(5) . ?
